data_4344901
loop_
_publ_author_name
'Kanazawa, Shoya'
'Ohira, Taishi'
'Goda, Shun'
'Hayakawa, Naoki'
'Tanikawa, Tomoharu'
'Hashizume, Daisuke'
'Ishida, Yutaka'
'Kawaguchi, Hiroyuki'
'Matsuo, Tsukasa'

_publ_section_title
;
 Synthesis and Structural Characterization of Lithium and Titanium
 Complexes Bearing a Bulky Aryloxide Ligand Based on a Rigid Fused-Ring
 s-Hydrindacene Skeleton.
;
_journal_issue 13
_journal_name_full 'Inorganic chemistry'
_journal_page_first 6643
_journal_page_last 6652
_journal_paper_doi 10.1021/acs.inorgchem.6b00762
_journal_volume 55
_journal_year 2016
_chemical_formula_moiety 'C24 H38 O'
_chemical_formula_sum 'C24 H38 O'
_chemical_formula_weight 342.56
_space_group_crystal_system monoclinic
_space_group_IT_number 14
_space_group_name_Hall '-P 2yn'
_space_group_name_H-M_alt 'P 1 21/n 1'
_symmetry_space_group_name_Hall '-P 2yn'
_symmetry_space_group_name_H-M 'P 1 21/n 1'
_atom_sites_solution_hydrogens geom
_atom_sites_solution_primary direct
_atom_sites_solution_secondary difmap
_cell_angle_alpha 90.0000
_cell_angle_beta 115.735(3)
_cell_angle_gamma 90.0000
_cell_formula_units_Z 4
_cell_length_a 10.552(3)
_cell_length_b 18.441(4)
_cell_length_c 11.967(3)
_cell_measurement_reflns_used 5054
_cell_measurement_temperature 100
_cell_measurement_theta_max 27.48
_cell_measurement_theta_min 3.09
_cell_volume 2097.7(9)
_computing_cell_refinement CrystalClear
_computing_data_collection 'CrystalClear (Rigaku, ????)'
_computing_data_reduction CrystalClear
_computing_molecular_graphics 'CrystalStructure 4.2'
_computing_publication_material 'CrystalStructure 4.2 (Rigaku, 2015)'
_computing_structure_refinement 'SHELXL97 (Sheldrick, 2008)'
_computing_structure_solution 'SIR2004 (Burla, et al., 2005)'
_diffrn_ambient_temperature 100
_diffrn_detector_area_resol_mean 7.111
_diffrn_measured_fraction_theta_full 0.987
_diffrn_measured_fraction_theta_max 0.982
_diffrn_measurement_device_type 'Rigaku Saturn724'
_diffrn_measurement_method \w
_diffrn_radiation_type 'Mo K\a'
_diffrn_radiation_wavelength 0.71075
_diffrn_reflns_av_R_equivalents 0.0538
_diffrn_reflns_Laue_measured_fraction_full 0.987
_diffrn_reflns_Laue_measured_fraction_max 0.982
_diffrn_reflns_limit_h_max 13
_diffrn_reflns_limit_h_min -9
_diffrn_reflns_limit_k_max 22
_diffrn_reflns_limit_k_min -22
_diffrn_reflns_limit_l_max 13
_diffrn_reflns_limit_l_min -14
_diffrn_reflns_number 15285
_diffrn_reflns_point_group_measured_fraction_full 0.987
_diffrn_reflns_point_group_measured_fraction_max 0.982
_diffrn_reflns_theta_full 25.242
_diffrn_reflns_theta_max 25.994
_diffrn_reflns_theta_min 3.078
_diffrn_standards_number 0
_exptl_absorpt_coefficient_mu 0.063
_exptl_absorpt_correction_T_max 0.994
_exptl_absorpt_correction_T_min 0.984
_exptl_absorpt_correction_type numerical
_exptl_absorpt_process_details 'NUMABS (Rigaku, 1999)'
_exptl_crystal_colour colorless
_exptl_crystal_density_diffrn 1.085
_exptl_crystal_density_method 'not measured'
_exptl_crystal_description block
_exptl_crystal_F_000 760.00
_exptl_crystal_size_max 0.264
_exptl_crystal_size_mid 0.219
_exptl_crystal_size_min 0.103
_refine_diff_density_max 0.25
_refine_diff_density_min -0.20
_refine_ls_extinction_method none
_refine_ls_goodness_of_fit_ref 1.113
_refine_ls_hydrogen_treatment mixed
_refine_ls_number_parameters 238
_refine_ls_number_reflns 4044
_refine_ls_number_restraints 0
_refine_ls_R_factor_all 0.0774
_refine_ls_R_factor_gt 0.0608
_refine_ls_shift/su_max 0.000
_refine_ls_structure_factor_coef Fsqd
_refine_ls_weighting_details 'w = 1/[\s^2^(Fo^2^)+(0.0430P)^2^+0.7575P] where P=(Fo^2^+2Fc^2^)/3'
_refine_ls_weighting_scheme calc
_refine_ls_wR_factor_gt 0.1171
_refine_ls_wR_factor_ref 0.1256
_reflns_Friedel_coverage 0.000
_reflns_number_gt 3361
_reflns_number_total 4044
_reflns_threshold_expression F^2^>2.0\s(F^2^)
_cod_data_source_file ic6b00762_si_001.cif
_cod_data_source_block EMind-OH_031214
_cod_database_code 4344901
_shelxl_version_number 2013-4

loop_
_space_group_symop_id
_space_group_symop_operation_xyz
1 +X,+Y,+Z
2 1/2-X,1/2+Y,1/2-Z
3 -X,-Y,-Z
4 -1/2+X,-1/2-Y,-1/2+Z

loop_
_atom_site_label
_atom_site_type_symbol
_atom_site_fract_x
_atom_site_fract_y
_atom_site_fract_z
_atom_site_U_iso_or_equiv
_atom_site_adp_type
_atom_site_occupancy
_atom_site_site_symmetry_order
_atom_site_calc_flag
_atom_site_refinement_flags_posn
_atom_site_refinement_flags_adp
O1 O 0.00006(13) 0.02799(7) 0.10690(11) 0.0201(3) Uani 1 1 d . .
C1 C 0.02958(18) 0.07984(9) 0.19902(16) 0.0159(4) Uani 1 1 d . .
C2 C 0.15866(17) 0.11581(9) 0.25428(16) 0.0160(4) Uani 1 1 d . .
C3 C 0.28932(18) 0.10567(9) 0.23140(16) 0.0170(4) Uani 1 1 d . .
C4 C 0.39586(18) 0.15993(10) 0.32542(17) 0.0203(4) Uani 1 1 d . .
H4A H 0.4750 0.1329 0.3897 0.024 Uiso 1 1 calc R U
H4B H 0.4344 0.1923 0.2817 0.024 Uiso 1 1 calc R U
C5 C 0.32013(17) 0.20583(9) 0.38747(17) 0.0181(4) Uani 1 1 d . .
C6 C 0.17965(18) 0.16753(9) 0.34513(16) 0.0168(4) Uani 1 1 d . .
C7 C 0.07796(18) 0.18165(10) 0.38688(17) 0.0197(4) Uani 1 1 d . .
H7 H 0.0944 0.2163 0.4505 0.024 Uiso 1 1 calc R U
C8 C -0.04837(18) 0.14384(9) 0.33314(16) 0.0163(4) Uani 1 1 d . .
C9 C -0.16504(18) 0.14332(9) 0.37527(16) 0.0172(4) Uani 1 1 d . .
C10 C -0.28490(18) 0.10374(10) 0.26668(17) 0.0206(4) Uani 1 1 d . .
H10A H -0.3549 0.1394 0.2128 0.025 Uiso 1 1 calc R U
H10B H -0.3330 0.0696 0.2994 0.025 Uiso 1 1 calc R U
C11 C -0.22140(18) 0.06143(9) 0.19022(16) 0.0174(4) Uani 1 1 d . .
C12 C -0.07504(18) 0.09481(9) 0.23736(16) 0.0159(4) Uani 1 1 d . .
C13 C 0.34702(18) 0.02787(10) 0.26187(18) 0.0210(4) Uani 1 1 d . .
H13A H 0.4350 0.0243 0.2533 0.025 Uiso 1 1 calc R U
H13B H 0.2780 -0.0061 0.2046 0.025 Uiso 1 1 calc R U
H13C H 0.3648 0.0159 0.3472 0.025 Uiso 1 1 calc R U
C14 C 0.26486(19) 0.12468(10) 0.09887(16) 0.0218(4) Uani 1 1 d . .
H14A H 0.2300 0.1745 0.0798 0.026 Uiso 1 1 calc R U
H14B H 0.1953 0.0913 0.0404 0.026 Uiso 1 1 calc R U
H14C H 0.3536 0.1203 0.0917 0.026 Uiso 1 1 calc R U
C15 C 0.40318(19) 0.20791(10) 0.52982(17) 0.0222(4) Uani 1 1 d . .
H15A H 0.4985 0.2270 0.5509 0.027 Uiso 1 1 calc R U
H15B H 0.3562 0.2423 0.5632 0.027 Uiso 1 1 calc R U
C16 C 0.4176(2) 0.13516(11) 0.59441(19) 0.0301(5) Uani 1 1 d . .
H16A H 0.3241 0.1169 0.5783 0.036 Uiso 1 1 calc R U
H16B H 0.4737 0.1413 0.6839 0.036 Uiso 1 1 calc R U
H16C H 0.4644 0.1005 0.5625 0.036 Uiso 1 1 calc R U
C17 C 0.29043(18) 0.28343(10) 0.33401(17) 0.0216(4) Uani 1 1 d . .
H17A H 0.2442 0.2801 0.2424 0.026 Uiso 1 1 calc R U
H17B H 0.2230 0.3067 0.3601 0.026 Uiso 1 1 calc R U
C18 C 0.4186(2) 0.33236(10) 0.37215(19) 0.0276(5) Uani 1 1 d . .
H18A H 0.3908 0.3783 0.3268 0.033 Uiso 1 1 calc R U
H18B H 0.4896 0.3085 0.3527 0.033 Uiso 1 1 calc R U
H18C H 0.4579 0.3418 0.4615 0.033 Uiso 1 1 calc R U
C19 C -0.10923(19) 0.09831(10) 0.49640(17) 0.0227(4) Uani 1 1 d . .
H19A H -0.0737 0.0516 0.4806 0.027 Uiso 1 1 calc R U
H19B H -0.0280 0.1244 0.5600 0.027 Uiso 1 1 calc R U
C20 C -0.2122(2) 0.08195(12) 0.55066(19) 0.0337(5) Uani 1 1 d . .
H20A H -0.2945 0.0567 0.4887 0.040 Uiso 1 1 calc R U
H20B H -0.2423 0.1274 0.5742 0.040 Uiso 1 1 calc R U
H20C H -0.1665 0.0511 0.6241 0.040 Uiso 1 1 calc R U
C21 C -0.20744(19) 0.21935(10) 0.39974(18) 0.0227(4) Uani 1 1 d . .
H21A H -0.2882 0.2143 0.4205 0.027 Uiso 1 1 calc R U
H21B H -0.1281 0.2399 0.4734 0.027 Uiso 1 1 calc R U
C22 C -0.2473(2) 0.27308(11) 0.2937(2) 0.0359(5) Uani 1 1 d . .
H22A H -0.3310 0.2556 0.2221 0.043 Uiso 1 1 calc R U
H22B H -0.1692 0.2779 0.2706 0.043 Uiso 1 1 calc R U
H22C H -0.2674 0.3204 0.3198 0.043 Uiso 1 1 calc R U
C23 C -0.21429(19) -0.02031(10) 0.21717(19) 0.0237(4) Uani 1 1 d . .
H23A H -0.3099 -0.0398 0.1866 0.028 Uiso 1 1 calc R U
H23B H -0.1640 -0.0284 0.3068 0.028 Uiso 1 1 calc R U
H23C H -0.1645 -0.0448 0.1753 0.028 Uiso 1 1 calc R U
C24 C -0.30911(19) 0.07448(11) 0.05131(17) 0.0242(4) Uani 1 1 d . .
H24A H -0.4055 0.0575 0.0269 0.029 Uiso 1 1 calc R U
H24B H -0.2677 0.0478 0.0044 0.029 Uiso 1 1 calc R U
H24C H -0.3103 0.1264 0.0336 0.029 Uiso 1 1 calc R U
H1 H 0.072(2) 0.0239(12) 0.089(2) 0.040(7) Uiso 1 1 d . .

loop_
_atom_site_aniso_label
_atom_site_aniso_U_11
_atom_site_aniso_U_22
_atom_site_aniso_U_33
_atom_site_aniso_U_23
_atom_site_aniso_U_13
_atom_site_aniso_U_12
O1 0.0182(7) 0.0207(7) 0.0257(7) -0.0092(5) 0.0135(6) -0.0043(5)
C1 0.0189(9) 0.0133(9) 0.0165(9) -0.0013(7) 0.0087(8) 0.0003(7)
C2 0.0155(9) 0.0144(9) 0.0197(9) 0.0019(7) 0.0090(8) 0.0007(7)
C3 0.0151(9) 0.0161(9) 0.0210(9) -0.0011(7) 0.0092(8) 0.0007(7)
C4 0.0150(9) 0.0204(10) 0.0269(10) -0.0029(8) 0.0105(8) -0.0012(7)
C5 0.0130(9) 0.0168(9) 0.0242(10) -0.0044(7) 0.0079(8) -0.0026(7)
C6 0.0149(9) 0.0155(9) 0.0191(9) 0.0006(7) 0.0067(8) 0.0007(7)
C7 0.0208(10) 0.0177(9) 0.0216(10) -0.0057(7) 0.0101(8) -0.0017(7)
C8 0.0169(9) 0.0148(9) 0.0200(9) -0.0002(7) 0.0106(8) 0.0015(7)
C9 0.0154(9) 0.0166(9) 0.0221(9) -0.0018(7) 0.0105(8) -0.0005(7)
C10 0.0177(10) 0.0208(10) 0.0268(10) -0.0023(8) 0.0130(8) -0.0014(7)
C11 0.0152(9) 0.0169(9) 0.0222(10) -0.0021(7) 0.0102(8) -0.0012(7)
C12 0.0150(9) 0.0134(8) 0.0188(9) 0.0015(7) 0.0069(7) 0.0002(7)
C13 0.0171(9) 0.0178(9) 0.0302(11) 0.0015(8) 0.0121(8) 0.0013(7)
C14 0.0175(10) 0.0249(10) 0.0258(10) 0.0013(8) 0.0120(8) -0.0007(8)
C15 0.0172(9) 0.0238(10) 0.0232(10) -0.0035(8) 0.0066(8) -0.0019(7)
C16 0.0274(11) 0.0333(12) 0.0279(11) 0.0041(9) 0.0105(9) 0.0026(9)
C17 0.0183(9) 0.0199(10) 0.0249(10) -0.0009(8) 0.0078(8) -0.0007(7)
C18 0.0249(11) 0.0187(10) 0.0376(12) -0.0013(8) 0.0120(9) -0.0036(8)
C19 0.0208(10) 0.0254(10) 0.0228(10) -0.0001(8) 0.0102(8) 0.0014(8)
C20 0.0319(12) 0.0424(13) 0.0311(12) 0.0104(10) 0.0175(10) 0.0047(10)
C21 0.0207(10) 0.0208(10) 0.0313(11) -0.0035(8) 0.0158(8) 0.0000(8)
C22 0.0451(13) 0.0236(11) 0.0507(14) 0.0076(10) 0.0317(11) 0.0086(9)
C23 0.0211(10) 0.0196(10) 0.0327(11) -0.0023(8) 0.0137(9) -0.0042(8)
C24 0.0176(10) 0.0300(11) 0.0247(10) 0.0001(8) 0.0088(8) -0.0007(8)

loop_
_atom_type_symbol
_atom_type_description
_atom_type_scat_dispersion_real
_atom_type_scat_dispersion_imag
_atom_type_scat_source
C C 0.0033 0.0016
;
International Tables for Crystallography
(Vol. C, Tables 4.2.6.8 and 6.1.1.4)
;
H H 0.0000 0.0000
;
International Tables for Crystallography
(Vol. C, Table 6.1.1.4)
;
O O 0.0106 0.0060
;
International Tables for Crystallography
(Vol. C, Tables 4.2.6.8 and 6.1.1.4)
;

loop_
_geom_angle_atom_site_label_1
_geom_angle_atom_site_label_2
_geom_angle_atom_site_label_3
_geom_angle
C1 O1 H1 109.4(14)
O1 C1 C12 117.43(15)
O1 C1 C2 122.64(15)
C12 C1 C2 119.92(15)
C6 C2 C1 119.19(15)
C6 C2 C3 111.97(15)
C1 C2 C3 128.83(15)
C2 C3 C14 113.42(14)
C2 C3 C13 111.48(14)
C14 C3 C13 109.26(15)
C2 C3 C4 102.47(13)
C14 C3 C4 110.16(14)
C13 C3 C4 109.88(14)
C5 C4 C3 109.54(14)
C5 C4 H4A 109.8
C3 C4 H4A 109.8
C5 C4 H4B 109.8
C3 C4 H4B 109.8
H4A C4 H4B 108.2
C6 C5 C15 112.65(15)
C6 C5 C17 107.47(14)
C15 C5 C17 110.53(14)
C6 C5 C4 102.55(14)
C15 C5 C4 112.18(14)
C17 C5 C4 111.14(15)
C2 C6 C7 121.58(16)
C2 C6 C5 112.43(15)
C7 C6 C5 125.97(16)
C8 C7 C6 118.32(16)
C8 C7 H7 120.8
C6 C7 H7 120.8
C12 C8 C7 121.21(16)
C12 C8 C9 111.50(15)
C7 C8 C9 127.02(16)
C8 C9 C21 113.71(14)
C8 C9 C10 102.06(14)
C21 C9 C10 113.00(14)
C8 C9 C19 106.29(14)
C21 C9 C19 109.53(15)
C10 C9 C19 111.92(15)
C9 C10 C11 109.05(14)
C9 C10 H10A 109.9
C11 C10 H10A 109.9
C9 C10 H10B 109.9
C11 C10 H10B 109.9
H10A C10 H10B 108.3
C12 C11 C24 112.08(14)
C12 C11 C23 111.66(14)
C24 C11 C23 109.49(15)
C12 C11 C10 101.84(14)
C24 C11 C10 110.35(15)
C23 C11 C10 111.24(14)
C8 C12 C1 119.63(15)
C8 C12 C11 112.19(15)
C1 C12 C11 128.13(15)
C3 C13 H13A 109.5
C3 C13 H13B 109.5
H13A C13 H13B 109.5
C3 C13 H13C 109.5
H13A C13 H13C 109.5
H13B C13 H13C 109.5
C3 C14 H14A 109.5
C3 C14 H14B 109.5
H14A C14 H14B 109.5
C3 C14 H14C 109.5
H14A C14 H14C 109.5
H14B C14 H14C 109.5
C16 C15 C5 115.01(15)
C16 C15 H15A 108.5
C5 C15 H15A 108.5
C16 C15 H15B 108.5
C5 C15 H15B 108.5
H15A C15 H15B 107.5
C15 C16 H16A 109.5
C15 C16 H16B 109.5
H16A C16 H16B 109.5
C15 C16 H16C 109.5
H16A C16 H16C 109.5
H16B C16 H16C 109.5
C18 C17 C5 115.56(15)
C18 C17 H17A 108.4
C5 C17 H17A 108.4
C18 C17 H17B 108.4
C5 C17 H17B 108.4
H17A C17 H17B 107.5
C17 C18 H18A 109.5
C17 C18 H18B 109.5
H18A C18 H18B 109.5
C17 C18 H18C 109.5
H18A C18 H18C 109.5
H18B C18 H18C 109.5
C20 C19 C9 117.06(15)
C20 C19 H19A 108.0
C9 C19 H19A 108.0
C20 C19 H19B 108.0
C9 C19 H19B 108.0
H19A C19 H19B 107.3
C19 C20 H20A 109.5
C19 C20 H20B 109.5
H20A C20 H20B 109.5
C19 C20 H20C 109.5
H20A C20 H20C 109.5
H20B C20 H20C 109.5
C22 C21 C9 115.69(16)
C22 C21 H21A 108.4
C9 C21 H21A 108.4
C22 C21 H21B 108.4
C9 C21 H21B 108.4
H21A C21 H21B 107.4
C21 C22 H22A 109.5
C21 C22 H22B 109.5
H22A C22 H22B 109.5
C21 C22 H22C 109.5
H22A C22 H22C 109.5
H22B C22 H22C 109.5
C11 C23 H23A 109.5
C11 C23 H23B 109.5
H23A C23 H23B 109.5
C11 C23 H23C 109.5
H23A C23 H23C 109.5
H23B C23 H23C 109.5
C11 C24 H24A 109.5
C11 C24 H24B 109.5
H24A C24 H24B 109.5
C11 C24 H24C 109.5
H24A C24 H24C 109.5
H24B C24 H24C 109.5

loop_
_geom_bond_atom_site_label_1
_geom_bond_atom_site_label_2
_geom_bond_distance
O1 C1 1.389(2)
O1 H1 0.88(2)
C1 C12 1.395(2)
C1 C2 1.397(2)
C2 C6 1.390(2)
C2 C3 1.529(2)
C3 C14 1.533(2)
C3 C13 1.539(2)
C3 C4 1.560(2)
C4 C5 1.556(2)
C4 H4A 0.9900
C4 H4B 0.9900
C5 C6 1.517(2)
C5 C15 1.541(3)
C5 C17 1.543(2)
C6 C7 1.391(2)
C7 C8 1.390(2)
C7 H7 0.9500
C8 C12 1.389(2)
C8 C9 1.520(2)
C9 C21 1.538(2)
C9 C10 1.547(2)
C9 C19 1.548(2)
C10 C11 1.558(2)
C10 H10A 0.9900
C10 H10B 0.9900
C11 C12 1.525(2)
C11 C24 1.530(3)
C11 C23 1.536(2)
C13 H13A 0.9800
C13 H13B 0.9800
C13 H13C 0.9800
C14 H14A 0.9800
C14 H14B 0.9800
C14 H14C 0.9800
C15 C16 1.522(3)
C15 H15A 0.9900
C15 H15B 0.9900
C16 H16A 0.9800
C16 H16B 0.9800
C16 H16C 0.9800
C17 C18 1.522(2)
C17 H17A 0.9900
C17 H17B 0.9900
C18 H18A 0.9800
C18 H18B 0.9800
C18 H18C 0.9800
C19 C20 1.519(3)
C19 H19A 0.9900
C19 H19B 0.9900
C20 H20A 0.9800
C20 H20B 0.9800
C20 H20C 0.9800
C21 C22 1.519(3)
C21 H21A 0.9900
C21 H21B 0.9900
C22 H22A 0.9800
C22 H22B 0.9800
C22 H22C 0.9800
C23 H23A 0.9800
C23 H23B 0.9800
C23 H23C 0.9800
C24 H24A 0.9800
C24 H24B 0.9800
C24 H24C 0.9800

loop_
_geom_hbond_atom_site_label_D
_geom_hbond_atom_site_label_H
_geom_hbond_atom_site_label_A
_geom_hbond_site_symmetry_A
_geom_hbond_distance_DA
_geom_hbond_distance_DH
_geom_hbond_distance_HA
_geom_hbond_angle_DHA
_geom_hbond_publ_flag
O1 H1 O1 3_555 2.758(2) 0.88(3) 2.33(2) 109.8(15) no

loop_
_geom_torsion_atom_site_label_1
_geom_torsion_atom_site_label_2
_geom_torsion_atom_site_label_3
_geom_torsion_atom_site_label_4
_geom_torsion
O1 C1 C2 C6 179.42(16)
C12 C1 C2 C6 -1.5(3)
O1 C1 C2 C3 -2.1(3)
C12 C1 C2 C3 176.98(16)
C6 C2 C3 C14 -118.18(17)
C1 C2 C3 C14 63.2(2)
C6 C2 C3 C13 117.99(16)
C1 C2 C3 C13 -60.6(2)
C6 C2 C3 C4 0.53(19)
C1 C2 C3 C4 -178.05(17)
C2 C3 C4 C5 -6.73(18)
C14 C3 C4 C5 114.25(16)
C13 C3 C4 C5 -125.32(16)
C3 C4 C5 C6 9.93(18)
C3 C4 C5 C15 131.04(15)
C3 C4 C5 C17 -104.65(16)
C1 C2 C6 C7 3.4(3)
C3 C2 C6 C7 -175.37(16)
C1 C2 C6 C5 -175.12(15)
C3 C2 C6 C5 6.2(2)
C15 C5 C6 C2 -130.66(16)
C17 C5 C6 C2 107.35(17)
C4 C5 C6 C2 -9.87(19)
C15 C5 C6 C7 50.9(2)
C17 C5 C6 C7 -71.1(2)
C4 C5 C6 C7 171.73(17)
C2 C6 C7 C8 -1.6(3)
C5 C6 C7 C8 176.67(16)
C6 C7 C8 C12 -2.0(3)
C6 C7 C8 C9 171.41(16)
C12 C8 C9 C21 -137.84(16)
C7 C8 C9 C21 48.2(2)
C12 C8 C9 C10 -15.82(18)
C7 C8 C9 C10 170.19(17)
C12 C8 C9 C19 101.58(17)
C7 C8 C9 C19 -72.4(2)
C8 C9 C10 C11 18.45(18)
C21 C9 C10 C11 140.95(15)
C19 C9 C10 C11 -94.83(17)
C9 C10 C11 C12 -14.58(18)
C9 C10 C11 C24 -133.75(15)
C9 C10 C11 C23 104.51(16)
C7 C8 C12 C1 3.8(3)
C9 C8 C12 C1 -170.53(15)
C7 C8 C12 C11 -178.32(16)
C9 C8 C12 C11 7.3(2)
O1 C1 C12 C8 177.10(15)
C2 C1 C12 C8 -2.0(3)
O1 C1 C12 C11 -0.3(3)
C2 C1 C12 C11 -179.47(16)
C24 C11 C12 C8 122.59(17)
C23 C11 C12 C8 -114.14(17)
C10 C11 C12 C8 4.65(19)
C24 C11 C12 C1 -59.8(2)
C23 C11 C12 C1 63.5(2)
C10 C11 C12 C1 -177.75(17)
C6 C5 C15 C16 50.2(2)
C17 C5 C15 C16 170.43(15)
C4 C5 C15 C16 -64.9(2)
C6 C5 C17 C18 176.80(15)
C15 C5 C17 C18 53.5(2)
C4 C5 C17 C18 -71.7(2)
C8 C9 C19 C20 -173.22(16)
C21 C9 C19 C20 63.5(2)
C10 C9 C19 C20 -62.6(2)
C8 C9 C21 C22 54.0(2)
C10 C9 C21 C22 -61.8(2)
C19 C9 C21 C22 172.69(16)
